data_7056772
loop_
_publ_author_name
'Kalaiarasi, G.'
'Rajkumar, S. Rex Jeya'
'Dharani, S.'
'Fronczek, Frank R.'
'Muthukumar Nadar, M. S. A.'
'Prabhakaran, R.'

_publ_section_title
;
 Cyclometallated ruthenium(ii) complexes with 3-acetyl-2[H]-chromene-2-one
 derived CNS chelating ligand systems: synthesis, X-ray characterization
 and biological evaluation
;
_journal_issue 1
_journal_name_full 'New Journal of Chemistry'
_journal_page_first 336
_journal_paper_doi 10.1039/C7NJ02877F
_journal_volume 42
_journal_year 2018
_chemical_formula_moiety 'C50 H41 N3 O3 P2 Ru S'
_chemical_formula_sum 'C50 H41 N3 O3 P2 Ru S'
_chemical_formula_weight 985.52
_space_group_crystal_system triclinic
_space_group_IT_number 2
_space_group_name_Hall '-P 1'
_space_group_name_H-M_alt 'P -1'
_symmetry_space_group_name_Hall '-P 1'
_symmetry_space_group_name_H-M 'P -1'
_atom_sites_solution_hydrogens geom
_audit_creation_method SHELXL-2014/7
_audit_update_record
;
2017-07-28 deposited with the CCDC.
2017-11-14 downloaded from the CCDC.
;
_cell_angle_alpha 80.4346(18)
_cell_angle_beta 78.9857(15)
_cell_angle_gamma 63.9950(15)
_cell_formula_units_Z 2
_cell_length_a 11.8754(4)
_cell_length_b 12.4147(4)
_cell_length_c 17.2352(6)
_cell_measurement_reflns_used 9879
_cell_measurement_temperature 90.0(5)
_cell_measurement_theta_max 33.12
_cell_measurement_theta_min 2.41
_cell_volume 2231.85(13)
_computing_cell_refinement 'Bruker SAINT'
_computing_data_collection 'Bruker APEX3'
_computing_data_reduction 'Bruker SAINT'
_computing_structure_refinement 'SHELXL-2014/7 (Sheldrick, 2014)'
_computing_structure_solution 'SHELXS-97 (Sheldrick, 2008)'
_diffrn_ambient_temperature 90.0(5)
_diffrn_measured_fraction_theta_full 0.986
_diffrn_measured_fraction_theta_max 0.987
_diffrn_measurement_device_type 'Bruker Kappa APEX-II DUO'
_diffrn_measurement_method '\f and \w scans'
_diffrn_radiation_monochromator 'TRIUMPH curved graphite'
_diffrn_radiation_source 'fine-focus sealed tube'
_diffrn_radiation_type MoK\a
_diffrn_radiation_wavelength 0.71073
_diffrn_reflns_av_R_equivalents 0.0286
_diffrn_reflns_av_unetI/netI 0.0442
_diffrn_reflns_Laue_measured_fraction_full 0.986
_diffrn_reflns_Laue_measured_fraction_max 0.987
_diffrn_reflns_limit_h_max 18
_diffrn_reflns_limit_h_min -17
_diffrn_reflns_limit_k_max 18
_diffrn_reflns_limit_k_min -19
_diffrn_reflns_limit_l_max 26
_diffrn_reflns_limit_l_min -26
_diffrn_reflns_number 34810
_diffrn_reflns_point_group_measured_fraction_full 0.986
_diffrn_reflns_point_group_measured_fraction_max 0.987
_diffrn_reflns_theta_full 25.000
_diffrn_reflns_theta_max 33.167
_diffrn_reflns_theta_min 1.925
_exptl_absorpt_coefficient_mu 0.600
_exptl_absorpt_correction_T_max 0.976
_exptl_absorpt_correction_T_min 0.906
_exptl_absorpt_correction_type multi-scan
_exptl_absorpt_process_details 'SADABS (Sheldrick, 2004)'
_exptl_crystal_colour orange
_exptl_crystal_density_diffrn 1.466
_exptl_crystal_description plate
_exptl_crystal_F_000 1010
_exptl_crystal_size_max 0.260
_exptl_crystal_size_mid 0.250
_exptl_crystal_size_min 0.040
_platon_squeeze_details
;
The 58 electrons removed by SQUEEZE correspond to 1.38
molecules of disordered dichloromethane per unit cell,
or 0.69 per Ru complex. This solvent is included in the
FW, density, etc., but is not in the formula nor the model.
;
_refine_diff_density_max 0.706
_refine_diff_density_min -0.475
_refine_diff_density_rms 0.089
_refine_ls_extinction_method none
_refine_ls_goodness_of_fit_ref 1.072
_refine_ls_hydrogen_treatment constr
_refine_ls_matrix_type full
_refine_ls_number_parameters 548
_refine_ls_number_reflns 16826
_refine_ls_number_restraints 0
_refine_ls_restrained_S_all 1.072
_refine_ls_R_factor_all 0.0418
_refine_ls_R_factor_gt 0.0337
_refine_ls_shift/su_max 0.005
_refine_ls_shift/su_mean 0.000
_refine_ls_structure_factor_coef Fsqd
_refine_ls_weighting_details 'w=1/[\s^2^(Fo^2^)+(0.0402P)^2^+0.6538P] where P=(Fo^2^+2Fc^2^)/3'
_refine_ls_weighting_scheme calc
_refine_ls_wR_factor_gt 0.0847
_refine_ls_wR_factor_ref 0.0881
_reflns_Friedel_coverage 0.000
_reflns_number_gt 14253
_reflns_number_total 16826
_reflns_threshold_expression 'I > 2\s(I)'
_cod_data_source_file c7nj02877f2.cif
_cod_data_source_block RuHA3
_cod_depositor_comments 'Adding full bibliography for 7056768--7056773.cif.'
_cod_database_code 7056772
_shelx_shelxl_version_number 2014/7
_shelx_space_group_comment
;
The symmetry employed for this shelxl refinement is uniquely defined
by the following loop, which should always be used as a source of
symmetry information in preference to the above space-group names.
They are only intended as comments.
;
_shelx_estimated_absorpt_t_min 0.860
_shelx_estimated_absorpt_t_max 0.976

loop_
_space_group_symop_operation_xyz
'x, y, z'
'-x, -y, -z'

loop_
_atom_site_label
_atom_site_type_symbol
_atom_site_fract_x
_atom_site_fract_y
_atom_site_fract_z
_atom_site_U_iso_or_equiv
_atom_site_adp_type
_atom_site_occupancy
_atom_site_site_symmetry_order
_atom_site_calc_flag
_atom_site_refinement_flags_posn
_atom_site_refinement_flags_adp
_atom_site_refinement_flags_occupancy
_atom_site_disorder_assembly
_atom_site_disorder_group
Ru1 Ru 0.44977(2) 0.34874(2) 0.73260(2) 0.00860(3) Uani 1 1 d . . . . .
S1 S 0.29610(4) 0.48420(3) 0.82946(2) 0.01493(7) Uani 1 1 d . . . . .
P1 P 0.27818(3) 0.33367(3) 0.69190(2) 0.01012(6) Uani 1 1 d . . . . .
P2 P 0.61465(3) 0.38213(3) 0.76981(2) 0.01020(6) Uani 1 1 d . . . . .
O1 O 0.79527(10) -0.03724(9) 0.67056(7) 0.0160(2) Uani 1 1 d . . . . .
O2 O 0.75421(11) -0.10588(10) 0.79308(7) 0.0196(2) Uani 1 1 d . . . . .
O3 O 0.45103(11) 0.52474(10) 0.58970(6) 0.0169(2) Uani 1 1 d . . . . .
N1 N 0.45145(12) 0.22686(11) 0.83232(7) 0.0121(2) Uani 1 1 d . . . . .
N2 N 0.37395(13) 0.25547(12) 0.90391(7) 0.0175(2) Uani 1 1 d . . . . .
N3 N 0.22151(17) 0.40712(14) 0.97359(9) 0.0276(3) Uani 1 1 d . . . . .
H3N H 0.1683 0.4834 0.9750 0.033 Uiso 0.939(7) 1 calc R U P A 1
H31N H 0.2413 0.3525 1.0144 0.033 Uiso 0.061(7) 1 calc R U P A 2
C1 C 0.71896(14) -0.02194(12) 0.74221(9) 0.0135(2) Uani 1 1 d . . . . .
C2 C 0.60941(14) 0.09247(12) 0.75021(8) 0.0122(2) Uani 1 1 d . . . . .
C3 C 0.58394(13) 0.18859(12) 0.69082(8) 0.0105(2) Uani 1 1 d . . . . .
C4 C 0.66108(13) 0.16016(12) 0.61390(8) 0.0108(2) Uani 1 1 d . . . . .
C5 C 0.63878(14) 0.23745(12) 0.54318(8) 0.0128(2) Uani 1 1 d . . . . .
H5 H 0.5694 0.3144 0.5445 0.015 Uiso 1 1 calc R U . . .
C6 C 0.71535(15) 0.20417(13) 0.47179(9) 0.0151(3) Uani 1 1 d . . . . .
H6 H 0.6962 0.2571 0.4248 0.018 Uiso 1 1 calc R U . . .
C7 C 0.82039(14) 0.09324(13) 0.46877(9) 0.0160(3) Uani 1 1 d . . . . .
H7 H 0.8742 0.0716 0.4201 0.019 Uiso 1 1 calc R U . . .
C8 C 0.84587(14) 0.01496(13) 0.53688(9) 0.0151(3) Uani 1 1 d . . . . .
H8 H 0.9175 -0.0605 0.5356 0.018 Uiso 1 1 calc R U . . .
C9 C 0.76536(13) 0.04809(12) 0.60724(8) 0.0124(2) Uani 1 1 d . . . . .
C10 C 0.53000(14) 0.11383(13) 0.82698(8) 0.0140(2) Uani 1 1 d . . . . .
C11 C 0.53207(18) 0.01933(14) 0.89415(9) 0.0215(3) Uani 1 1 d . . . . .
H11A H 0.5985 0.0048 0.9258 0.032 Uiso 1 1 calc R U . . .
H11B H 0.5490 -0.0555 0.8728 0.032 Uiso 1 1 calc R U . . .
H11C H 0.4500 0.0469 0.9278 0.032 Uiso 1 1 calc R U . . .
C12 C 0.30155(15) 0.37036(14) 0.90577(9) 0.0167(3) Uani 1 1 d . . . . .
C13 C 0.2212(4) 0.3254(2) 1.04282(15) 0.0606(11) Uani 0.939(7) 1 d . . P A 1
H13A H 0.2054 0.2600 1.0294 0.091 Uiso 1 1 calc R U . A 1
H13B H 0.1546 0.3684 1.0842 0.091 Uiso 1 1 calc R U . A 1
H13C H 0.3034 0.2918 1.0622 0.091 Uiso 1 1 calc R U . A 1
C13A C 0.123(3) 0.504(2) 0.9915(16) 0.020(7) Uiso 0.061(7) 1 d . . P A 2
C14 C 0.45124(13) 0.45515(12) 0.64363(8) 0.0115(2) Uani 1 1 d . . . . .
C15 C 0.31434(13) 0.25913(12) 0.60101(8) 0.0123(2) Uani 1 1 d . . . . .
C16 C 0.33818(15) 0.32290(13) 0.52961(9) 0.0156(3) Uani 1 1 d . . . . .
H16 H 0.3344 0.4007 0.5304 0.019 Uiso 1 1 calc R U . . .
C17 C 0.36726(15) 0.27404(14) 0.45747(9) 0.0181(3) Uani 1 1 d . . . . .
H17 H 0.3829 0.3185 0.4095 0.022 Uiso 1 1 calc R U . . .
C18 C 0.37334(15) 0.15982(15) 0.45575(10) 0.0188(3) Uani 1 1 d . . . . .
H18 H 0.3941 0.1258 0.4067 0.023 Uiso 1 1 calc R U . . .
C19 C 0.34907(15) 0.09608(14) 0.52564(10) 0.0180(3) Uani 1 1 d . . . . .
H19 H 0.3524 0.0185 0.5244 0.022 Uiso 1 1 calc R U . . .
C20 C 0.31963(14) 0.14518(13) 0.59801(9) 0.0151(3) Uani 1 1 d . . . . .
H20 H 0.3030 0.1007 0.6457 0.018 Uiso 1 1 calc R U . . .
C21 C 0.14608(13) 0.47426(12) 0.66304(8) 0.0117(2) Uani 1 1 d . . . . .
C22 C 0.05038(14) 0.46528(13) 0.63175(9) 0.0152(3) Uani 1 1 d . . . . .
H22 H 0.0564 0.3881 0.6259 0.018 Uiso 1 1 calc R U . . .
C23 C -0.05340(14) 0.56777(14) 0.60908(9) 0.0164(3) Uani 1 1 d . . . . .
H23 H -0.1179 0.5605 0.5881 0.020 Uiso 1 1 calc R U . . .
C24 C -0.06232(14) 0.68104(13) 0.61725(9) 0.0155(3) Uani 1 1 d . . . . .
H24 H -0.1335 0.7513 0.6025 0.019 Uiso 1 1 calc R U . . .
C25 C 0.03302(14) 0.69132(13) 0.64702(9) 0.0145(3) Uani 1 1 d . . . . .
H25 H 0.0271 0.7687 0.6521 0.017 Uiso 1 1 calc R U . . .
C26 C 0.13756(14) 0.58826(12) 0.66949(8) 0.0126(2) Uani 1 1 d . . . . .
H26 H 0.2030 0.5958 0.6892 0.015 Uiso 1 1 calc R U . . .
C27 C 0.20124(15) 0.25738(14) 0.76703(9) 0.0153(3) Uani 1 1 d . . . . .
C28 C 0.08151(16) 0.32026(17) 0.80786(10) 0.0215(3) Uani 1 1 d . . . . .
H28 H 0.0373 0.4046 0.7957 0.026 Uiso 1 1 calc R U . . .
C29 C 0.02704(19) 0.2589(2) 0.86641(11) 0.0309(4) Uani 1 1 d . . . . .
H29 H -0.0542 0.3018 0.8943 0.037 Uiso 1 1 calc R U . . .
C30 C 0.0906(2) 0.1355(2) 0.88429(11) 0.0344(5) Uani 1 1 d . . . . .
H30 H 0.0514 0.0939 0.9227 0.041 Uiso 1 1 calc R U . . .
C31 C 0.2109(2) 0.07329(18) 0.84634(11) 0.0296(4) Uani 1 1 d . . . . .
H31 H 0.2554 -0.0106 0.8598 0.036 Uiso 1 1 calc R U . . .
C32 C 0.26649(17) 0.13356(15) 0.78853(10) 0.0202(3) Uani 1 1 d . . . . .
H32 H 0.3497 0.0907 0.7631 0.024 Uiso 1 1 calc R U . . .
C33 C 0.65276(14) 0.32806(13) 0.87095(8) 0.0136(2) Uani 1 1 d . . . . .
C34 C 0.69961(15) 0.20441(14) 0.89559(9) 0.0184(3) Uani 1 1 d . . . . .
H34 H 0.7137 0.1490 0.8590 0.022 Uiso 1 1 calc R U . . .
C35 C 0.72558(18) 0.16237(16) 0.97289(10) 0.0236(3) Uani 1 1 d . . . . .
H35 H 0.7575 0.0785 0.9889 0.028 Uiso 1 1 calc R U . . .
C36 C 0.70495(18) 0.24289(18) 1.02696(10) 0.0259(4) Uani 1 1 d . . . . .
H36 H 0.7230 0.2140 1.0798 0.031 Uiso 1 1 calc R U . . .
C37 C 0.65809(17) 0.36512(17) 1.00369(10) 0.0225(3) Uani 1 1 d . . . . .
H37 H 0.6437 0.4200 1.0407 0.027 Uiso 1 1 calc R U . . .
C38 C 0.63193(15) 0.40804(14) 0.92623(9) 0.0174(3) Uani 1 1 d . . . . .
H38 H 0.5998 0.4921 0.9108 0.021 Uiso 1 1 calc R U . . .
C39 C 0.59317(14) 0.53896(13) 0.76098(8) 0.0131(2) Uani 1 1 d . . . . .
C40 C 0.69736(15) 0.56211(14) 0.76506(9) 0.0170(3) Uani 1 1 d . . . . .
H40 H 0.7777 0.4968 0.7696 0.020 Uiso 1 1 calc R U . . .
C41 C 0.68428(17) 0.67960(15) 0.76250(10) 0.0207(3) Uani 1 1 d . . . . .
H41 H 0.7550 0.6944 0.7662 0.025 Uiso 1 1 calc R U . . .
C42 C 0.56704(17) 0.77529(15) 0.75452(10) 0.0215(3) Uani 1 1 d . . . . .
H42 H 0.5575 0.8556 0.7531 0.026 Uiso 1 1 calc R U . . .
C43 C 0.46457(16) 0.75375(14) 0.74867(10) 0.0205(3) Uani 1 1 d . . . . .
H43 H 0.3851 0.8195 0.7424 0.025 Uiso 1 1 calc R U . . .
C44 C 0.47695(15) 0.63620(13) 0.75194(9) 0.0165(3) Uani 1 1 d . . . . .
H44 H 0.4058 0.6222 0.7480 0.020 Uiso 1 1 calc R U . . .
C45 C 0.76465(13) 0.31710(13) 0.70487(9) 0.0132(2) Uani 1 1 d . . . . .
C46 C 0.87299(15) 0.21898(14) 0.72763(10) 0.0186(3) Uani 1 1 d . . . . .
H46 H 0.8730 0.1829 0.7808 0.022 Uiso 1 1 calc R U . . .
C47 C 0.98084(16) 0.17401(15) 0.67254(11) 0.0228(3) Uani 1 1 d . . . . .
H47 H 1.0543 0.1074 0.6884 0.027 Uiso 1 1 calc R U . . .
C48 C 0.98198(15) 0.22559(16) 0.59480(11) 0.0220(3) Uani 1 1 d . . . . .
H48 H 1.0558 0.1941 0.5575 0.026 Uiso 1 1 calc R U . . .
C49 C 0.87467(15) 0.32375(16) 0.57146(10) 0.0193(3) Uani 1 1 d . . . . .
H49 H 0.8752 0.3598 0.5183 0.023 Uiso 1 1 calc R U . . .
C50 C 0.76712(14) 0.36855(14) 0.62626(9) 0.0168(3) Uani 1 1 d . . . . .
H50 H 0.6939 0.4353 0.6102 0.020 Uiso 1 1 calc R U . . .

loop_
_atom_site_aniso_label
_atom_site_aniso_U_11
_atom_site_aniso_U_22
_atom_site_aniso_U_33
_atom_site_aniso_U_23
_atom_site_aniso_U_13
_atom_site_aniso_U_12
Ru1 0.01001(5) 0.00711(5) 0.00799(5) 0.00014(3) -0.00234(3) -0.00280(3)
S1 0.01725(16) 0.01257(14) 0.01159(14) -0.00236(11) -0.00057(12) -0.00331(12)
P1 0.01154(15) 0.00846(14) 0.01049(14) 0.00008(11) -0.00290(11) -0.00409(12)
P2 0.01031(15) 0.00945(14) 0.01044(14) -0.00105(11) -0.00242(11) -0.00334(12)
O1 0.0175(5) 0.0091(4) 0.0163(5) -0.0002(4) -0.0034(4) -0.0009(4)
O2 0.0220(5) 0.0120(5) 0.0219(5) 0.0069(4) -0.0082(4) -0.0052(4)
O3 0.0202(5) 0.0121(4) 0.0149(5) 0.0022(4) -0.0029(4) -0.0046(4)
N1 0.0166(5) 0.0122(5) 0.0082(5) -0.0003(4) -0.0025(4) -0.0067(4)
N2 0.0248(6) 0.0164(6) 0.0099(5) -0.0017(4) 0.0006(5) -0.0083(5)
N3 0.0385(9) 0.0230(7) 0.0145(6) -0.0062(5) 0.0088(6) -0.0101(6)
C1 0.0167(6) 0.0090(5) 0.0156(6) 0.0001(5) -0.0058(5) -0.0051(5)
C2 0.0161(6) 0.0083(5) 0.0121(6) 0.0001(4) -0.0041(5) -0.0047(5)
C3 0.0126(6) 0.0091(5) 0.0105(5) -0.0002(4) -0.0039(4) -0.0044(4)
C4 0.0121(6) 0.0080(5) 0.0121(5) -0.0013(4) -0.0032(4) -0.0033(4)
C5 0.0143(6) 0.0097(5) 0.0128(6) -0.0008(4) -0.0023(5) -0.0035(5)
C6 0.0191(7) 0.0127(6) 0.0115(6) -0.0013(5) -0.0011(5) -0.0051(5)
C7 0.0168(6) 0.0150(6) 0.0151(6) -0.0058(5) 0.0019(5) -0.0059(5)
C8 0.0139(6) 0.0115(6) 0.0181(6) -0.0045(5) -0.0008(5) -0.0031(5)
C9 0.0132(6) 0.0095(5) 0.0138(6) -0.0010(4) -0.0040(5) -0.0033(5)
C10 0.0200(7) 0.0109(5) 0.0114(6) 0.0025(4) -0.0046(5) -0.0069(5)
C11 0.0347(9) 0.0142(6) 0.0131(6) 0.0030(5) -0.0034(6) -0.0094(6)
C12 0.0213(7) 0.0182(6) 0.0105(6) -0.0025(5) 0.0002(5) -0.0087(6)
C13 0.094(2) 0.0378(13) 0.0201(11) -0.0017(9) 0.0247(13) -0.0137(15)
C14 0.0105(5) 0.0093(5) 0.0129(6) -0.0027(4) -0.0026(4) -0.0015(4)
C15 0.0116(6) 0.0113(5) 0.0134(6) -0.0019(4) -0.0040(5) -0.0030(5)
C16 0.0198(7) 0.0138(6) 0.0140(6) -0.0007(5) -0.0048(5) -0.0071(5)
C17 0.0192(7) 0.0195(7) 0.0137(6) -0.0023(5) -0.0043(5) -0.0053(6)
C18 0.0162(7) 0.0196(7) 0.0184(7) -0.0078(5) -0.0040(5) -0.0030(5)
C19 0.0156(6) 0.0159(6) 0.0230(7) -0.0080(5) -0.0034(5) -0.0048(5)
C20 0.0153(6) 0.0120(6) 0.0182(6) -0.0024(5) -0.0035(5) -0.0050(5)
C21 0.0121(6) 0.0095(5) 0.0124(6) -0.0005(4) -0.0026(4) -0.0035(5)
C22 0.0146(6) 0.0129(6) 0.0192(6) -0.0008(5) -0.0049(5) -0.0060(5)
C23 0.0118(6) 0.0166(6) 0.0206(7) -0.0002(5) -0.0047(5) -0.0054(5)
C24 0.0122(6) 0.0125(6) 0.0173(6) -0.0008(5) -0.0019(5) -0.0014(5)
C25 0.0156(6) 0.0097(5) 0.0169(6) -0.0013(5) -0.0032(5) -0.0037(5)
C26 0.0139(6) 0.0111(5) 0.0130(6) -0.0015(4) -0.0027(5) -0.0049(5)
C27 0.0193(7) 0.0174(6) 0.0129(6) 0.0024(5) -0.0049(5) -0.0113(5)
C28 0.0201(7) 0.0301(8) 0.0152(7) 0.0008(6) -0.0023(5) -0.0123(6)
C29 0.0296(9) 0.0511(12) 0.0183(8) 0.0026(8) -0.0009(7) -0.0257(9)
C30 0.0497(12) 0.0511(12) 0.0190(8) 0.0119(8) -0.0077(8) -0.0404(11)
C31 0.0517(12) 0.0286(9) 0.0205(8) 0.0093(7) -0.0136(8) -0.0284(9)
C32 0.0313(8) 0.0174(7) 0.0176(7) 0.0034(5) -0.0100(6) -0.0145(6)
C33 0.0140(6) 0.0145(6) 0.0123(6) -0.0008(5) -0.0041(5) -0.0051(5)
C34 0.0220(7) 0.0174(6) 0.0169(7) 0.0013(5) -0.0077(5) -0.0081(6)
C35 0.0295(8) 0.0214(7) 0.0199(7) 0.0058(6) -0.0119(6) -0.0097(7)
C36 0.0320(9) 0.0327(9) 0.0161(7) 0.0035(6) -0.0108(6) -0.0154(8)
C37 0.0273(8) 0.0278(8) 0.0140(6) -0.0037(6) -0.0040(6) -0.0119(7)
C38 0.0192(7) 0.0179(6) 0.0144(6) -0.0036(5) -0.0022(5) -0.0066(6)
C39 0.0153(6) 0.0128(6) 0.0129(6) -0.0024(5) -0.0004(5) -0.0078(5)
C40 0.0186(7) 0.0185(6) 0.0172(6) -0.0035(5) -0.0009(5) -0.0108(6)
C41 0.0269(8) 0.0231(7) 0.0188(7) -0.0044(6) 0.0011(6) -0.0175(6)
C42 0.0327(9) 0.0157(6) 0.0192(7) -0.0060(5) 0.0044(6) -0.0146(6)
C43 0.0231(7) 0.0115(6) 0.0245(8) -0.0044(5) 0.0013(6) -0.0061(6)
C44 0.0174(7) 0.0110(6) 0.0203(7) -0.0025(5) -0.0001(5) -0.0060(5)
C45 0.0108(6) 0.0128(6) 0.0162(6) -0.0042(5) -0.0015(5) -0.0044(5)
C46 0.0145(6) 0.0161(6) 0.0229(7) -0.0038(5) -0.0036(5) -0.0032(5)
C47 0.0147(7) 0.0178(7) 0.0329(9) -0.0085(6) -0.0016(6) -0.0027(6)
C48 0.0154(7) 0.0239(7) 0.0288(8) -0.0164(6) 0.0057(6) -0.0088(6)
C49 0.0177(7) 0.0267(8) 0.0174(7) -0.0080(6) 0.0019(5) -0.0124(6)
C50 0.0147(6) 0.0193(7) 0.0159(6) -0.0032(5) -0.0016(5) -0.0063(5)

loop_
_atom_type_symbol
_atom_type_description
_atom_type_scat_dispersion_real
_atom_type_scat_dispersion_imag
_atom_type_scat_source
C C 0.0033 0.0016 'International Tables Vol C Tables 4.2.6.8 and 6.1.1.4'
H H 0.0000 0.0000 'International Tables Vol C Tables 4.2.6.8 and 6.1.1.4'
N N 0.0061 0.0033 'International Tables Vol C Tables 4.2.6.8 and 6.1.1.4'
O O 0.0106 0.0060 'International Tables Vol C Tables 4.2.6.8 and 6.1.1.4'
S S 0.1246 0.1234 'International Tables Vol C Tables 4.2.6.8 and 6.1.1.4'
Ru Ru -1.2594 0.8363 'International Tables Vol C Tables 4.2.6.8 and 6.1.1.4'
P P 0.1023 0.0942 'International Tables Vol C Tables 4.2.6.8 and 6.1.1.4'
Cl Cl 0.1484 0.1585 'International Tables Vol C Tables 4.2.6.8 and 6.1.1.4'

loop_
_geom_angle_atom_site_label_1
_geom_angle_atom_site_label_2
_geom_angle_atom_site_label_3
_geom_angle
C14 Ru1 C3 100.65(6)
C14 Ru1 N1 179.00(6)
C3 Ru1 N1 78.48(5)
C14 Ru1 P1 88.70(5)
C3 Ru1 P1 94.73(4)
N1 Ru1 P1 91.87(4)
C14 Ru1 P2 87.42(5)
C3 Ru1 P2 89.06(4)
N1 Ru1 P2 92.05(4)
P1 Ru1 P2 175.018(13)
C14 Ru1 S1 101.88(4)
C3 Ru1 S1 157.38(4)
N1 Ru1 S1 78.97(3)
P1 Ru1 S1 87.760(13)
P2 Ru1 S1 89.980(13)
C12 S1 Ru1 95.57(5)
C27 P1 C21 103.16(7)
C27 P1 C15 106.08(7)
C21 P1 C15 98.43(6)
C27 P1 Ru1 113.85(5)
C21 P1 Ru1 117.49(5)
C15 P1 Ru1 115.88(5)
C33 P2 C45 105.60(7)
C33 P2 C39 102.82(7)
C45 P2 C39 100.01(7)
C33 P2 Ru1 117.11(5)
C45 P2 Ru1 112.91(5)
C39 P2 Ru1 116.38(5)
C9 O1 C1 121.72(11)
C10 N1 N2 116.76(12)
C10 N1 Ru1 117.96(10)
N2 N1 Ru1 125.27(9)
C12 N2 N1 113.25(12)
C13A N3 C12 134.3(12)
C12 N3 C13 122.02(17)
C12 N3 H3N 119.0
C13 N3 H3N 119.0
C13A N3 H31N 112.8
C12 N3 H31N 112.8
O2 C1 O1 115.34(13)
O2 C1 C2 127.37(14)
O1 C1 C2 117.25(12)
C3 C2 C1 123.15(13)
C3 C2 C10 117.90(12)
C1 C2 C10 118.54(12)
C2 C3 C4 115.51(12)
C2 C3 Ru1 112.24(10)
C4 C3 Ru1 132.10(9)
C9 C4 C5 115.74(12)
C9 C4 C3 119.44(12)
C5 C4 C3 124.82(12)
C6 C5 C4 121.82(13)
C6 C5 H5 119.1
C4 C5 H5 119.1
C5 C6 C7 120.24(13)
C5 C6 H6 119.9
C7 C6 H6 119.9
C8 C7 C6 119.73(13)
C8 C7 H7 120.1
C6 C7 H7 120.1
C7 C8 C9 119.16(13)
C7 C8 H8 120.4
C9 C8 H8 120.4
O1 C9 C8 114.88(12)
O1 C9 C4 121.89(13)
C8 C9 C4 123.23(13)
N1 C10 C2 112.97(12)
N1 C10 C11 121.38(14)
C2 C10 C11 125.64(13)
C10 C11 H11A 109.5
C10 C11 H11B 109.5
H11A C11 H11B 109.5
C10 C11 H11C 109.5
H11A C11 H11C 109.5
H11B C11 H11C 109.5
N2 C12 N3 117.53(14)
N2 C12 S1 126.75(12)
N3 C12 S1 115.72(12)
N3 C13 H13A 109.5
N3 C13 H13B 109.5
H13A C13 H13B 109.5
N3 C13 H13C 109.5
H13A C13 H13C 109.5
H13B C13 H13C 109.5
O3 C14 Ru1 177.66(12)
C20 C15 C16 118.29(13)
C20 C15 P1 125.18(11)
C16 C15 P1 116.53(11)
C17 C16 C15 121.03(14)
C17 C16 H16 119.5
C15 C16 H16 119.5
C16 C17 C18 119.86(15)
C16 C17 H17 120.1
C18 C17 H17 120.1
C19 C18 C17 119.83(14)
C19 C18 H18 120.1
C17 C18 H18 120.1
C18 C19 C20 120.32(15)
C18 C19 H19 119.8
C20 C19 H19 119.8
C19 C20 C15 120.67(14)
C19 C20 H20 119.7
C15 C20 H20 119.7
C26 C21 C22 118.94(12)
C26 C21 P1 123.54(11)
C22 C21 P1 117.51(10)
C23 C22 C21 120.93(14)
C23 C22 H22 119.5
C21 C22 H22 119.5
C22 C23 C24 119.69(14)
C22 C23 H23 120.2
C24 C23 H23 120.2
C25 C24 C23 119.99(13)
C25 C24 H24 120.0
C23 C24 H24 120.0
C24 C25 C26 120.28(13)
C24 C25 H25 119.9
C26 C25 H25 119.9
C21 C26 C25 120.15(13)
C21 C26 H26 119.9
C25 C26 H26 119.9
C28 C27 C32 118.77(14)
C28 C27 P1 121.58(12)
C32 C27 P1 119.52(12)
C29 C28 C27 119.84(17)
C29 C28 H28 120.1
C27 C28 H28 120.1
C30 C29 C28 120.50(19)
C30 C29 H29 119.7
C28 C29 H29 119.7
C31 C30 C29 120.09(17)
C31 C30 H30 120.0
C29 C30 H30 120.0
C30 C31 C32 119.87(18)
C30 C31 H31 120.1
C32 C31 H31 120.1
C31 C32 C27 120.82(17)
C31 C32 H32 119.6
C27 C32 H32 119.6
C38 C33 C34 118.56(13)
C38 C33 P2 121.37(11)
C34 C33 P2 120.03(11)
C35 C34 C33 120.65(15)
C35 C34 H34 119.7
C33 C34 H34 119.7
C34 C35 C36 120.10(16)
C34 C35 H35 120.0
C36 C35 H35 120.0
C37 C36 C35 119.93(15)
C37 C36 H36 120.0
C35 C36 H36 120.0
C36 C37 C38 120.34(16)
C36 C37 H37 119.8
C38 C37 H37 119.8
C37 C38 C33 120.42(15)
C37 C38 H38 119.8
C33 C38 H38 119.8
C44 C39 C40 118.68(13)
C44 C39 P2 122.66(11)
C40 C39 P2 118.65(11)
C41 C40 C39 120.73(15)
C41 C40 H40 119.6
C39 C40 H40 119.6
C40 C41 C42 119.63(15)
C40 C41 H41 120.2
C42 C41 H41 120.2
C43 C42 C41 120.17(15)
C43 C42 H42 119.9
C41 C42 H42 119.9
C42 C43 C44 120.40(15)
C42 C43 H43 119.8
C44 C43 H43 119.8
C43 C44 C39 120.36(15)
C43 C44 H44 119.8
C39 C44 H44 119.8
C46 C45 C50 118.80(14)
C46 C45 P2 124.82(12)
C50 C45 P2 116.34(11)
C47 C46 C45 120.07(15)
C47 C46 H46 120.0
C45 C46 H46 120.0
C48 C47 C46 120.56(15)
C48 C47 H47 119.7
C46 C47 H47 119.7
C47 C48 C49 119.90(15)
C47 C48 H48 120.1
C49 C48 H48 120.1
C50 C49 C48 119.59(15)
C50 C49 H49 120.2
C48 C49 H49 120.2
C49 C50 C45 121.07(14)
C49 C50 H50 119.5
C45 C50 H50 119.5

loop_
_geom_bond_atom_site_label_1
_geom_bond_atom_site_label_2
_geom_bond_distance
Ru1 C14 1.8530(14)
Ru1 C3 2.0662(13)
Ru1 N1 2.0895(12)
Ru1 P1 2.3672(4)
Ru1 P2 2.3868(4)
Ru1 S1 2.4543(4)
S1 C12 1.7509(15)
P1 C27 1.8187(15)
P1 C21 1.8339(14)
P1 C15 1.8361(15)
P2 C33 1.8276(14)
P2 C45 1.8317(15)
P2 C39 1.8330(15)
O1 C9 1.3688(17)
O1 C1 1.3718(18)
O2 C1 1.2181(17)
O3 C14 1.1586(17)
N1 C10 1.3077(18)
N1 N2 1.3859(17)
N2 C12 1.305(2)
N3 C13A 1.29(3)
N3 C12 1.360(2)
N3 C13 1.433(3)
N3 H3N 0.8800
N3 H31N 0.8800
C1 C2 1.451(2)
C2 C3 1.3996(18)
C2 C10 1.460(2)
C3 C4 1.4593(19)
C4 C9 1.4037(19)
C4 C5 1.4100(19)
C5 C6 1.387(2)
C5 H5 0.9500
C6 C7 1.396(2)
C6 H6 0.9500
C7 C8 1.383(2)
C7 H7 0.9500
C8 C9 1.390(2)
C8 H8 0.9500
C10 C11 1.500(2)
C11 H11A 0.9800
C11 H11B 0.9800
C11 H11C 0.9800
C13 H13A 0.9800
C13 H13B 0.9800
C13 H13C 0.9800
C15 C20 1.398(2)
C15 C16 1.400(2)
C16 C17 1.391(2)
C16 H16 0.9500
C17 C18 1.393(2)
C17 H17 0.9500
C18 C19 1.382(2)
C18 H18 0.9500
C19 C20 1.396(2)
C19 H19 0.9500
C20 H20 0.9500
C21 C26 1.396(2)
C21 C22 1.400(2)
C22 C23 1.391(2)
C22 H22 0.9500
C23 C24 1.392(2)
C23 H23 0.9500
C24 C25 1.390(2)
C24 H24 0.9500
C25 C26 1.3980(19)
C25 H25 0.9500
C26 H26 0.9500
C27 C28 1.398(2)
C27 C32 1.406(2)
C28 C29 1.394(2)
C28 H28 0.9500
C29 C30 1.389(3)
C29 H29 0.9500
C30 C31 1.381(3)
C30 H30 0.9500
C31 C32 1.387(2)
C31 H31 0.9500
C32 H32 0.9500
C33 C38 1.401(2)
C33 C34 1.404(2)
C34 C35 1.388(2)
C34 H34 0.9500
C35 C36 1.391(3)
C35 H35 0.9500
C36 C37 1.384(3)
C36 H36 0.9500
C37 C38 1.393(2)
C37 H37 0.9500
C38 H38 0.9500
C39 C44 1.395(2)
C39 C40 1.404(2)
C40 C41 1.391(2)
C40 H40 0.9500
C41 C42 1.392(3)
C41 H41 0.9500
C42 C43 1.380(3)
C42 H42 0.9500
C43 C44 1.394(2)
C43 H43 0.9500
C44 H44 0.9500
C45 C46 1.397(2)
C45 C50 1.399(2)
C46 C47 1.392(2)
C46 H46 0.9500
C47 C48 1.386(3)
C47 H47 0.9500
C48 C49 1.394(2)
C48 H48 0.9500
C49 C50 1.387(2)
C49 H49 0.9500
C50 H50 0.9500

loop_
_platon_squeeze_void_nr
_platon_squeeze_void_average_x
_platon_squeeze_void_average_y
_platon_squeeze_void_average_z
_platon_squeeze_void_volume
_platon_squeeze_void_count_electrons
_platon_squeeze_void_content
1 -0.043 0.166 0.163 97 29 ' '
2 0.043 0.834 0.837 97 29 ' '
